data_7037503
loop_
_publ_author_name
'Schmidlehner, Melanie'
'Flocke, Lea S.'
'Roller, Alexander'
'Hejl, Michaela'
'Jakupec, Michael A.'
'Kandioller, Wolfgang'
'Keppler, Bernhard K.'

_publ_section_title
;
 Cytotoxicity and preliminary mode of action studies of novel
 2-aryl-4-thiopyrone-based organometallics.
;
_journal_issue 2
_journal_name_full 'Dalton transactions (Cambridge, England : 2003)'
_journal_page_first 724
_journal_page_last 733
_journal_paper_doi 10.1039/c5dt02722e
_journal_volume 45
_journal_year 2015
_chemical_formula_moiety 'C22 H23 Cl0.25 F O2 Rh S, 0.75(Cl)'
_chemical_formula_sum 'C22 H23 Cl F O2 Rh S'
_chemical_formula_weight 508.82
_chemical_name_systematic
Chlorido{3-(oxo-?O)-2(-4-fluorophenyl)-6-methyl-pyran-4(1H)-thionato-?S}(?5-1,2,3,4,5-pentamethylcyclopentadienyl)rhodium(III)
_space_group_crystal_system orthorhombic
_space_group_IT_number 19
_space_group_name_Hall 'P 2ac 2ab'
_space_group_name_H-M_alt 'P 21 21 21'
_symmetry_space_group_name_Hall 'P 2ac 2ab'
_symmetry_space_group_name_H-M 'P 21 21 21'
_atom_sites_solution_hydrogens geom
_atom_sites_solution_primary direct
_audit_creation_date 2014-10-02
_audit_creation_method
;
Olex2 1.2
(compiled 2014.09.19 svn.r3010 for OlexSys, GUI svn.r4874)
;
_audit_update_record
;
2015-06-10 deposited with the CCDC.
2015-11-18 downloaded from the CCDC.
;
_cell_angle_alpha 90
_cell_angle_beta 90
_cell_angle_gamma 90
_cell_formula_units_Z 4
_cell_length_a 8.0870(5)
_cell_length_b 8.4811(4)
_cell_length_c 30.4205(17)
_cell_measurement_reflns_used 9794
_cell_measurement_temperature 90.0
_cell_measurement_theta_max 24.654
_cell_measurement_theta_min 2.493
_cell_volume 2086.4(2)
_computing_cell_refinement 'APEX2 v2013.6-2'
_computing_data_collection 'APEX2 v2013.6-2'
_computing_data_reduction 'APEX2 v2013.6-2'
_computing_molecular_graphics 'Olex2 (Dolomanov et al., 2009)'
_computing_publication_material 'Olex2 (Dolomanov et al., 2009)'
_computing_structure_refinement 'XL (Sheldrick, 2008)'
_computing_structure_solution 'ShelXS (Sheldrick, 2008)'
_diffrn_ambient_temperature 90.0
_diffrn_measured_fraction_theta_full 1.000
_diffrn_measured_fraction_theta_max 1.000
_diffrn_measurement_device_type 'Bruker D8 Venture'
_diffrn_measurement_method '\f and \w scans'
_diffrn_radiation_type MoK\a
_diffrn_radiation_wavelength 0.71073
_diffrn_reflns_av_R_equivalents 0.0616
_diffrn_reflns_av_unetI/netI 0.0219
_diffrn_reflns_laue_measured_fraction_full 1.000
_diffrn_reflns_laue_measured_fraction_max 1.000
_diffrn_reflns_limit_h_max 9
_diffrn_reflns_limit_h_min -9
_diffrn_reflns_limit_k_max 10
_diffrn_reflns_limit_k_min -10
_diffrn_reflns_limit_l_max 36
_diffrn_reflns_limit_l_min -36
_diffrn_reflns_number 67109
_diffrn_reflns_point_group_measured_fraction_full 1.000
_diffrn_reflns_point_group_measured_fraction_max 1.000
_diffrn_reflns_theta_full 25.242
_diffrn_reflns_theta_max 25.448
_diffrn_reflns_theta_min 1.339
_diffrn_source 'INCOATEC microfocus sealed tube'
_diffrn_standards_number 0
_exptl_absorpt_coefficient_mu 1.071
_exptl_absorpt_correction_T_max 0.7452
_exptl_absorpt_correction_T_min 0.6705
_exptl_absorpt_correction_type multi-scan
_exptl_absorpt_process_details
;
SADABS-2012/1 (Bruker,2012) was used for absorption correction. 
wR2(int) was 0.0865 before and 0.0532 after correction. 
The Ratio of minimum to maximum transmission is 0.8998.
The \l/2 correction factor is 0.0015.
;
_exptl_crystal_colour 'clear red'
_exptl_crystal_colour_lustre clear
_exptl_crystal_colour_primary red
_exptl_crystal_density_diffrn 1.620
_exptl_crystal_description block
_exptl_crystal_F_000 1032
_exptl_crystal_size_max 0.223
_exptl_crystal_size_mid 0.039
_exptl_crystal_size_min 0.009
_refine_diff_density_max 0.323
_refine_diff_density_min -0.837
_refine_diff_density_rms 0.057
_refine_ls_abs_structure_details
;
 Flack x determined using 1386 quotients [(I+)-(I-)]/[(I+)+(I-)]
 (Parsons and Flack (2004), Acta Cryst. A60, s61).
;
_refine_ls_abs_structure_Flack -0.016(11)
_refine_ls_extinction_method none
_refine_ls_goodness_of_fit_ref 1.093
_refine_ls_hydrogen_treatment constr
_refine_ls_matrix_type full
_refine_ls_number_parameters 332
_refine_ls_number_reflns 3862
_refine_ls_number_restraints 6
_refine_ls_restrained_S_all 1.093
_refine_ls_R_factor_all 0.0333
_refine_ls_R_factor_gt 0.0254
_refine_ls_shift/su_max 0.000
_refine_ls_shift/su_mean 0.000
_refine_ls_structure_factor_coef Fsqd
_refine_ls_weighting_details 'w=1/[\s^2^(Fo^2^)+(0.0210P)^2^+1.3719P] where P=(Fo^2^+2Fc^2^)/3'
_refine_ls_weighting_scheme calc
_refine_ls_wR_factor_gt 0.0515
_refine_ls_wR_factor_ref 0.0553
_reflns_Friedel_coverage 0.720
_reflns_friedel_fraction_full 1.00
_reflns_friedel_fraction_max 1.00
_reflns_number_gt 3473
_reflns_number_total 3862
_reflns_threshold_expression 'I > 2\s(I)'
_cod_data_source_file c5dt02722e2.cif
_cod_data_source_block mesc210_P212121
_cod_depositor_comments 'Adding full bibliography for 7037501--7037505.cif.'
_cod_database_code 7037503
_shelxl_version_number 2013-3
_shelx_space_group_comment
;
The symmetry employed for this shelxl refinement is uniquely defined
by the following loop, which should always be used as a source of
symmetry information in preference to the above space-group names.
They are only intended as comments.
;
_shelx_estimated_absorpt_t_max 0.990
_shelx_estimated_absorpt_t_min 0.796

loop_
_space_group_symop_operation_xyz
'x, y, z'
'-x+1/2, -y, z+1/2'
'-x, y+1/2, -z+1/2'
'x+1/2, -y+1/2, -z'

loop_
_atom_site_label
_atom_site_type_symbol
_atom_site_fract_x
_atom_site_fract_y
_atom_site_fract_z
_atom_site_U_iso_or_equiv
_atom_site_adp_type
_atom_site_occupancy
_atom_site_site_symmetry_order
_atom_site_calc_flag
_atom_site_refinement_flags_posn
_atom_site_refinement_flags_occupancy
_atom_site_disorder_assembly
_atom_site_disorder_group
Rh1 Rh 0.30893(5) 0.12806(4) 0.33870(2) 0.03820(11) Uani 1 1 d . . . .
S1 S 0.11322(13) 0.13467(15) 0.39585(5) 0.0489(3) Uani 1 1 d . . . .
F1 F 1.0895(3) 0.6735(3) 0.43768(12) 0.0588(9) Uani 1 1 d . . . .
O1 O 0.3797(3) 0.4599(3) 0.48564(10) 0.0307(7) Uani 1 1 d . . . .
O2 O 0.4456(4) 0.2659(3) 0.38231(11) 0.0410(8) Uani 1 1 d . . . .
C1 C 0.4558(5) 0.4143(4) 0.44751(16) 0.0309(10) Uani 1 1 d . . . .
C2 C 0.3757(5) 0.3137(4) 0.41847(15) 0.0315(10) Uani 1 1 d . . . .
C3 C 0.2131(5) 0.2591(4) 0.43036(16) 0.0345(11) Uani 1 1 d . . . .
C4 C 0.1460(5) 0.3082(5) 0.47055(16) 0.0385(12) Uani 1 1 d . . . .
H4 H 0.0397 0.2716 0.4791 0.046 Uiso 1 1 calc R . . .
C5 C 0.2294(5) 0.4063(4) 0.49730(16) 0.0338(11) Uani 1 1 d . . . .
C6 C 0.1765(6) 0.4670(5) 0.54072(16) 0.0429(11) Uani 1 1 d . . . .
H6A H 0.2552 0.4326 0.5633 0.064 Uiso 1 1 calc GR . . .
H6B H 0.0663 0.4260 0.5477 0.064 Uiso 1 1 calc GR . . .
H6C H 0.1731 0.5824 0.5399 0.064 Uiso 1 1 calc GR . . .
C7 C 0.6213(5) 0.4814(4) 0.44416(16) 0.0315(10) Uani 1 1 d . . . .
C8 C 0.7205(5) 0.4617(4) 0.40644(17) 0.0365(11) Uani 1 1 d . . . .
H8 H 0.6787 0.4034 0.3822 0.044 Uiso 1 1 calc R . . .
C9 C 0.8768(6) 0.5254(5) 0.40417(19) 0.0428(13) Uani 1 1 d . . . .
H9 H 0.9436 0.5103 0.3788 0.051 Uiso 1 1 calc R . . .
C10 C 0.9340(5) 0.6108(5) 0.43912(18) 0.0448(12) Uani 1 1 d . . . .
C11 C 0.8438(5) 0.6324(5) 0.47717(16) 0.0417(11) Uani 1 1 d . . . .
H11 H 0.8880 0.6902 0.5012 0.050 Uiso 1 1 calc R . . .
C12 C 0.6870(6) 0.5674(4) 0.47929(16) 0.0365(10) Uani 1 1 d . . . .
H12 H 0.6227 0.5814 0.5051 0.044 Uiso 1 1 calc R . . .
C16A C 0.4003(4) -0.1074(4) 0.34038(13) 0.0222(7) Uani 1 1 d . . . .
C21 C 0.4274(6) -0.2121(5) 0.37935(14) 0.0341(10) Uani 1 1 d . . . .
H21A H 0.5349 -0.1881 0.3926 0.051 Uiso 1 1 calc GR . . .
H21B H 0.4256 -0.3226 0.3699 0.051 Uiso 1 1 calc GR . . .
H21C H 0.3396 -0.1942 0.4010 0.051 Uiso 1 1 calc GR . . .
Cl1A Cl 0.206(6) 0.381(3) 0.3222(7) 0.039(5) Uani 0.25 1 d . P A 1
C13A C 0.2449(12) -0.0127(11) 0.2815(3) 0.0267(9) Uani 0.5 1 d . P A 1
C14A C 0.4112(16) 0.0503(17) 0.2780(5) 0.028(3) Uani 0.5 1 d . P A 1
C15A C 0.5041(12) -0.0067(12) 0.3142(3) 0.0267(9) Uani 0.5 1 d . P A 1
C17A C 0.2413(11) -0.1129(18) 0.3190(4) 0.0267(9) Uani 0.5 1 d . P A 1
C18A C 0.115(2) 0.017(2) 0.2472(7) 0.071(5) Uani 0.5 1 d . P A 1
H18A H 0.0065 -0.0134 0.2587 0.107 Uiso 0.5 1 calc GR P A 1
H18B H 0.1400 -0.0450 0.2209 0.107 Uiso 0.5 1 calc GR P A 1
H18C H 0.1139 0.1295 0.2396 0.107 Uiso 0.5 1 calc GR P A 1
C19A C 0.476(3) 0.152(2) 0.2422(6) 0.080(5) Uani 0.5 1 d . P A 1
H19A H 0.3860 0.2161 0.2302 0.120 Uiso 0.5 1 calc GR P A 1
H19B H 0.5226 0.0857 0.2189 0.120 Uiso 0.5 1 calc GR P A 1
H19C H 0.5625 0.2212 0.2539 0.120 Uiso 0.5 1 calc GR P A 1
C20A C 0.673(2) 0.020(3) 0.3261(7) 0.048(6) Uani 0.5 1 d . P A 1
H20A H 0.7045 0.1277 0.3181 0.071 Uiso 0.5 1 calc GR P A 1
H20B H 0.7437 -0.0552 0.3104 0.071 Uiso 0.5 1 calc GR P A 1
H20C H 0.6861 0.0054 0.3579 0.071 Uiso 0.5 1 calc GR P A 1
C22A C 0.090(4) -0.212(3) 0.3316(8) 0.044(6) Uani 0.5 1 d . P A 1
H22A H 0.0623 -0.1932 0.3625 0.066 Uiso 0.5 1 calc GR P A 1
H22B H 0.1142 -0.3236 0.3271 0.066 Uiso 0.5 1 calc GR P A 1
H22C H -0.0043 -0.1810 0.3131 0.066 Uiso 0.5 1 calc GR P A 1
Cl1B Cl 0.155(4) 0.356(3) 0.3115(16) 0.042(7) Uani 0.25 1 d . P B 2
C13B C 0.3097(16) 0.0113(11) 0.2768(3) 0.0267(9) Uani 0.5 1 d . P A 2
C14B C 0.4816(17) 0.0593(18) 0.2845(5) 0.028(3) Uani 0.5 1 d . P A 2
C15B C 0.5344(11) -0.0153(12) 0.3234(3) 0.0267(9) Uani 0.5 1 d . P A 2
C17B C 0.2602(11) -0.0956(16) 0.3117(3) 0.0267(9) Uani 0.5 1 d . P A 2
C18B C 0.203(2) 0.054(2) 0.2391(7) 0.069(5) Uani 0.5 1 d . P A 2
H18D H 0.0938 0.0058 0.2428 0.103 Uiso 0.5 1 calc GR P A 2
H18E H 0.2533 0.0164 0.2118 0.103 Uiso 0.5 1 calc GR P A 2
H18F H 0.1910 0.1692 0.2378 0.103 Uiso 0.5 1 calc GR P A 2
C19B C 0.5710(19) 0.1659(17) 0.2532(5) 0.056(4) Uani 0.5 1 d . P A 2
H19D H 0.4969 0.2511 0.2440 0.084 Uiso 0.5 1 calc GR P A 2
H19E H 0.6062 0.1055 0.2274 0.084 Uiso 0.5 1 calc GR P A 2
H19F H 0.6681 0.2108 0.2679 0.084 Uiso 0.5 1 calc GR P A 2
C20B C 0.707(2) 0.019(3) 0.3412(6) 0.034(4) Uani 0.5 1 d . P A 2
H20D H 0.7029 0.1090 0.3613 0.051 Uiso 0.5 1 calc GR P A 2
H20E H 0.7819 0.0433 0.3167 0.051 Uiso 0.5 1 calc GR P A 2
H20F H 0.7487 -0.0739 0.3570 0.051 Uiso 0.5 1 calc GR P A 2
C22B C 0.110(3) -0.186(3) 0.3193(7) 0.029(5) Uani 0.5 1 d . P A 2
H22D H 0.0812 -0.1815 0.3506 0.044 Uiso 0.5 1 calc GR P A 2
H22E H 0.1278 -0.2955 0.3105 0.044 Uiso 0.5 1 calc GR P A 2
H22F H 0.0196 -0.1405 0.3019 0.044 Uiso 0.5 1 calc GR P A 2
Cl1C Cl 0.248(3) 0.388(2) 0.3088(13) 0.033(4) Uani 0.25 1 d . P C 3
Cl1D Cl 0.193(8) 0.361(4) 0.2972(8) 0.055(6) Uani 0.25 1 d . P D 4

loop_
_atom_site_aniso_label
_atom_site_aniso_U_11
_atom_site_aniso_U_22
_atom_site_aniso_U_33
_atom_site_aniso_U_23
_atom_site_aniso_U_13
_atom_site_aniso_U_12
Rh1 0.0472(2) 0.01640(14) 0.05097(19) -0.00022(17) 0.00453(19) 0.01363(16)
S1 0.0242(5) 0.0358(6) 0.0868(9) -0.0322(7) 0.0096(6) -0.0002(5)
F1 0.0315(15) 0.0309(15) 0.114(3) -0.0125(14) 0.0278(16) -0.0133(12)
O1 0.0193(14) 0.0197(13) 0.0532(19) -0.0036(13) 0.0103(14) 0.0000(11)
O2 0.0342(17) 0.0223(15) 0.066(2) -0.0137(15) 0.0213(17) -0.0048(13)
C1 0.019(2) 0.014(2) 0.059(3) -0.0027(18) 0.011(2) 0.0055(15)
C2 0.024(2) 0.0129(18) 0.058(3) -0.0030(18) 0.012(2) 0.0056(16)
C3 0.018(2) 0.0204(19) 0.065(3) -0.0072(19) 0.006(2) 0.0033(17)
C4 0.018(2) 0.025(2) 0.073(3) -0.012(2) 0.017(2) -0.0038(17)
C5 0.020(2) 0.021(2) 0.061(3) -0.0047(19) 0.0131(19) -0.0006(15)
C6 0.034(3) 0.033(2) 0.062(3) -0.012(2) 0.018(3) -0.007(2)
C7 0.020(2) 0.0118(18) 0.063(3) 0.0023(19) 0.010(2) 0.0024(15)
C8 0.026(3) 0.018(2) 0.066(3) 0.000(2) 0.012(2) 0.0005(17)
C9 0.032(3) 0.020(2) 0.076(4) 0.001(2) 0.026(3) -0.0011(19)
C10 0.020(2) 0.018(2) 0.097(4) -0.001(3) 0.021(2) -0.0057(19)
C11 0.027(2) 0.0166(18) 0.081(3) -0.010(2) 0.014(2) -0.003(2)
C12 0.022(2) 0.0159(17) 0.071(3) -0.0034(19) 0.011(3) 0.0031(18)
C16A 0.0299(19) 0.0123(16) 0.0245(17) -0.0018(18) 0.0049(18) 0.0086(15)
C21 0.047(3) 0.029(2) 0.027(2) 0.0028(18) -0.009(2) 0.002(2)
Cl1A 0.080(17) 0.017(6) 0.019(7) 0.002(6) -0.003(9) 0.029(8)
C13A 0.032(2) 0.0198(17) 0.028(2) 0.0055(14) 0.0055(16) 0.0098(14)
C14A 0.021(9) 0.026(5) 0.037(7) 0.019(4) -0.003(7) -0.002(7)
C15A 0.032(2) 0.0198(17) 0.028(2) 0.0055(14) 0.0055(16) 0.0098(14)
C17A 0.032(2) 0.0198(17) 0.028(2) 0.0055(14) 0.0055(16) 0.0098(14)
C18A 0.081(14) 0.059(10) 0.074(12) 0.022(8) -0.050(11) 0.008(9)
C19A 0.118(16) 0.063(9) 0.060(10) 0.028(8) 0.013(10) -0.033(12)
C20A 0.024(10) 0.048(8) 0.071(14) -0.040(10) 0.000(8) -0.008(7)
C22A 0.040(8) 0.042(10) 0.050(12) -0.013(9) 0.005(9) -0.015(7)
Cl1B 0.048(8) 0.020(5) 0.059(19) -0.012(8) -0.018(8) 0.013(4)
C13B 0.032(2) 0.0198(17) 0.028(2) 0.0055(14) 0.0055(16) 0.0098(14)
C14B 0.024(8) 0.023(5) 0.038(7) -0.002(5) 0.002(7) 0.009(6)
C15B 0.032(2) 0.0198(17) 0.028(2) 0.0055(14) 0.0055(16) 0.0098(14)
C17B 0.032(2) 0.0198(17) 0.028(2) 0.0055(14) 0.0055(16) 0.0098(14)
C18B 0.084(14) 0.051(9) 0.071(10) 0.023(7) -0.031(11) 0.010(9)
C19B 0.084(11) 0.040(7) 0.045(8) 0.024(6) 0.014(8) -0.005(8)
C20B 0.009(7) 0.041(7) 0.052(12) -0.007(7) 0.006(7) -0.013(5)
C22B 0.020(8) 0.021(8) 0.047(12) -0.010(6) 0.002(7) 0.012(7)
Cl1C 0.043(8) 0.023(4) 0.033(11) 0.004(7) -0.010(6) 0.007(4)
Cl1D 0.103(18) 0.024(6) 0.038(9) -0.006(7) -0.026(10) 0.036(9)

loop_
_atom_type_symbol
_atom_type_description
_atom_type_scat_dispersion_real
_atom_type_scat_dispersion_imag
_atom_type_scat_source
C C 0.0033 0.0016 'International Tables Vol C Tables 4.2.6.8 and 6.1.1.4'
H H 0.0000 0.0000 'International Tables Vol C Tables 4.2.6.8 and 6.1.1.4'
Cl Cl 0.1484 0.1585 'International Tables Vol C Tables 4.2.6.8 and 6.1.1.4'
F F 0.0171 0.0103 'International Tables Vol C Tables 4.2.6.8 and 6.1.1.4'
O O 0.0106 0.0060 'International Tables Vol C Tables 4.2.6.8 and 6.1.1.4'
Rh Rh -1.1178 0.9187 'International Tables Vol C Tables 4.2.6.8 and 6.1.1.4'
S S 0.1246 0.1234 'International Tables Vol C Tables 4.2.6.8 and 6.1.1.4'

loop_
_geom_angle_atom_site_label_1
_geom_angle_atom_site_label_2
_geom_angle_atom_site_label_3
_geom_angle
S1 Rh1 Cl1A 84.1(9)
O2 Rh1 S1 82.71(9)
O2 Rh1 C16A 109.05(13)
O2 Rh1 Cl1A 79.2(11)
O2 Rh1 C13A 160.7(3)
O2 Rh1 C14A 121.3(4)
O2 Rh1 C15A 97.6(3)
O2 Rh1 C17A 145.7(2)
O2 Rh1 C13B 145.3(4)
O2 Rh1 C14B 106.5(4)
O2 Rh1 C15B 90.3(3)
O2 Rh1 C17B 148.5(2)
C16A Rh1 S1 103.77(10)
C16A Rh1 Cl1A 169.0(6)
C16A Rh1 C13A 65.6(3)
C16A Rh1 C17A 38.8(2)
C16A Rh1 C14B 63.7(4)
C16A Rh1 C15B 38.2(2)
C13A Rh1 S1 116.4(2)
C13A Rh1 Cl1A 104.2(8)
C13A Rh1 C17A 38.0(3)
C14A Rh1 S1 155.6(4)
C14A Rh1 C16A 66.1(4)
C14A Rh1 Cl1A 103.6(7)
C14A Rh1 C13A 39.4(4)
C14A Rh1 C17A 64.7(5)
C15A Rh1 S1 141.8(2)
C15A Rh1 C16A 39.9(2)
C15A Rh1 Cl1A 133.7(10)
C15A Rh1 C13A 66.0(4)
C15A Rh1 C14A 39.3(5)
C15A Rh1 C17A 65.3(4)
C17A Rh1 S1 93.2(3)
C17A Rh1 Cl1A 134.5(12)
C13B Rh1 S1 131.9(4)
C13B Rh1 C16A 65.4(3)
C13B Rh1 C14B 39.2(4)
C13B Rh1 C15B 64.0(4)
C14B Rh1 S1 166.1(4)
C14B Rh1 C15B 36.7(5)
C15B Rh1 S1 135.6(2)
C17B Rh1 S1 100.6(3)
C17B Rh1 C16A 39.5(2)
C17B Rh1 C13B 40.2(4)
C17B Rh1 C14B 66.1(5)
C17B Rh1 C15B 65.3(4)
C3 S1 Rh1 98.75(16)
C5 O1 C1 122.3(3)
C2 O2 Rh1 118.8(3)
O1 C1 C2 120.2(4)
O1 C1 C7 111.2(4)
C2 C1 C7 128.6(4)
O2 C2 C1 121.8(4)
O2 C2 C3 120.6(4)
C1 C2 C3 117.6(4)
C2 C3 S1 118.7(3)
C4 C3 S1 122.8(3)
C4 C3 C2 118.5(4)
C5 C4 C3 121.2(4)
O1 C5 C6 112.2(4)
C4 C5 O1 120.2(4)
C4 C5 C6 127.6(4)
C8 C7 C1 122.2(4)
C12 C7 C1 119.9(4)
C12 C7 C8 117.9(4)
C9 C8 C7 121.1(5)
C10 C9 C8 118.7(5)
F1 C10 C9 119.5(4)
F1 C10 C11 117.5(4)
C9 C10 C11 122.9(4)
C10 C11 C12 118.0(4)
C11 C12 C7 121.4(4)
C21 C16A Rh1 128.7(3)
C15A C16A Rh1 68.4(5)
C15A C16A C21 134.8(5)
C15A C16A C17A 106.9(6)
C17A C16A Rh1 73.1(6)
C17A C16A C21 117.9(5)
C15B C16A Rh1 75.1(5)
C15B C16A C21 119.8(5)
C17B C16A Rh1 69.2(6)
C17B C16A C21 129.7(5)
C17B C16A C15B 110.0(5)
C14A C13A Rh1 68.7(8)
C14A C13A C18A 122.2(11)
C17A C13A Rh1 72.0(7)
C17A C13A C14A 107.4(9)
C17A C13A C18A 130.1(10)
C18A C13A Rh1 129.1(11)
C13A C14A Rh1 71.9(8)
C13A C14A C19A 126.6(13)
C15A C14A Rh1 68.7(8)
C15A C14A C13A 107.9(10)
C15A C14A C19A 125.5(12)
C19A C14A Rh1 126.4(12)
C16A C15A Rh1 71.7(4)
C14A C15A Rh1 72.0(8)
C14A C15A C16A 108.9(8)
C14A C15A C20A 130.4(13)
C20A C15A Rh1 123.1(11)
C20A C15A C16A 120.7(12)
C16A C17A Rh1 68.0(5)
C16A C17A C22A 128.2(13)
C13A C17A Rh1 70.0(7)
C13A C17A C16A 108.9(8)
C13A C17A C22A 122.8(12)
C22A C17A Rh1 129.7(13)
C14B C13B Rh1 74.5(9)
C14B C13B C18B 127.4(12)
C17B C13B Rh1 69.0(6)
C17B C13B C14B 108.5(11)
C17B C13B C18B 124.0(12)
C18B C13B Rh1 124.7(10)
C13B C14B Rh1 66.3(7)
C13B C14B C19B 121.5(13)
C15B C14B Rh1 71.7(8)
C15B C14B C13B 107.3(12)
C15B C14B C19B 131.2(11)
C19B C14B Rh1 127.7(10)
C16A C15B Rh1 66.8(4)
C16A C15B C20B 132.0(10)
C14B C15B Rh1 71.6(7)
C14B C15B C16A 108.5(8)
C14B C15B C20B 119.3(11)
C20B C15B Rh1 124.7(11)
C16A C17B Rh1 71.2(5)
C16A C17B C13B 105.7(8)
C16A C17B C22B 121.9(11)
C13B C17B Rh1 70.8(6)
C13B C17B C22B 132.3(12)
C22B C17B Rh1 124.6(12)

loop_
_geom_bond_atom_site_label_1
_geom_bond_atom_site_label_2
_geom_bond_distance
Rh1 S1 2.3517(13)
Rh1 O2 2.085(3)
Rh1 C16A 2.130(3)
Rh1 Cl1A 2.359(16)
Rh1 C13A 2.172(10)
Rh1 C14A 2.129(17)
Rh1 C15A 2.086(11)
Rh1 C17A 2.198(15)
Rh1 C13B 2.128(10)
Rh1 C14B 2.238(16)
Rh1 C15B 2.240(11)
Rh1 C17B 2.104(14)
S1 C3 1.693(4)
F1 C10 1.366(5)
O1 C1 1.369(5)
O1 C5 1.346(5)
O2 C2 1.302(5)
C1 C2 1.388(6)
C1 C7 1.458(6)
C2 C3 1.440(6)
C3 C4 1.401(6)
C4 C5 1.345(6)
C5 C6 1.481(6)
C7 C8 1.410(6)
C7 C12 1.399(6)
C8 C9 1.376(6)
C9 C10 1.367(7)
C10 C11 1.381(6)
C11 C12 1.384(6)
C16A C21 1.497(5)
C16A C15A 1.438(8)
C16A C17A 1.441(8)
C16A C15B 1.433(8)
C16A C17B 1.433(8)
C13A C14A 1.452(15)
C13A C17A 1.423(13)
C13A C18A 1.50(2)
C14A C15A 1.419(17)
C14A C19A 1.48(2)
C15A C20A 1.43(2)
C17A C22A 1.53(3)
C13B C14B 1.468(16)
C13B C17B 1.453(13)
C13B C18B 1.48(2)
C14B C15B 1.409(19)
C14B C19B 1.50(2)
C15B C20B 1.528(17)
C17B C22B 1.45(3)

loop_
_geom_torsion_atom_site_label_1
_geom_torsion_atom_site_label_2
_geom_torsion_atom_site_label_3
_geom_torsion_atom_site_label_4
_geom_torsion
Rh1 S1 C3 C2 -3.4(3)
Rh1 S1 C3 C4 178.2(4)
Rh1 O2 C2 C1 -175.6(3)
Rh1 O2 C2 C3 6.4(5)
Rh1 C16A C15A C14A -62.8(9)
Rh1 C16A C15A C20A 118.2(14)
Rh1 C16A C17A C13A 58.1(8)
Rh1 C16A C17A C22A -124.0(19)
Rh1 C16A C15B C14B -59.6(9)
Rh1 C16A C15B C20B 116.6(16)
Rh1 C16A C17B C13B 62.8(7)
Rh1 C16A C17B C22B -119.7(15)
Rh1 C13A C14A C15A 59.5(10)
Rh1 C13A C14A C19A -122.3(18)
Rh1 C13A C17A C16A -56.9(8)
Rh1 C13A C17A C22A 125.0(17)
Rh1 C14A C15A C16A 62.6(7)
Rh1 C14A C15A C20A -118.5(17)
Rh1 C13B C14B C15B 60.4(10)
Rh1 C13B C14B C19B -120.9(14)
Rh1 C13B C17B C16A -63.1(7)
Rh1 C13B C17B C22B 119.8(18)
Rh1 C14B C15B C16A 56.6(7)
Rh1 C14B C15B C20B -120.1(14)
S1 C3 C4 C5 179.5(3)
F1 C10 C11 C12 -179.0(4)
O1 C1 C2 O2 -178.8(4)
O1 C1 C2 C3 -0.8(6)
O1 C1 C7 C8 -175.2(4)
O1 C1 C7 C12 5.4(5)
O2 C2 C3 S1 -1.3(6)
O2 C2 C3 C4 177.1(4)
C1 O1 C5 C4 -2.1(6)
C1 O1 C5 C6 177.5(4)
C1 C2 C3 S1 -179.3(3)
C1 C2 C3 C4 -0.9(6)
C1 C7 C8 C9 -179.6(4)
C1 C7 C12 C11 179.9(4)
C2 C1 C7 C8 6.2(7)
C2 C1 C7 C12 -173.1(4)
C2 C3 C4 C5 1.1(6)
C3 C4 C5 O1 0.3(6)
C3 C4 C5 C6 -179.2(4)
C5 O1 C1 C2 2.4(5)
C5 O1 C1 C7 -176.3(3)
C7 C1 C2 O2 -0.3(7)
C7 C1 C2 C3 177.7(4)
C7 C8 C9 C10 -1.0(7)
C8 C7 C12 C11 0.5(6)
C8 C9 C10 F1 179.3(4)
C8 C9 C10 C11 1.9(7)
C9 C10 C11 C12 -1.6(7)
C10 C11 C12 C7 0.3(7)
C12 C7 C8 C9 -0.2(6)
C21 C16A C15A Rh1 -123.8(6)
C21 C16A C15A C14A 173.5(8)
C21 C16A C15A C20A -5.6(17)
C21 C16A C17A Rh1 125.4(4)
C21 C16A C17A C13A -176.5(7)
C21 C16A C17A C22A 1(2)
C21 C16A C15B Rh1 -126.4(4)
C21 C16A C15B C14B 174.0(8)
C21 C16A C15B C20B -9.8(18)
C21 C16A C17B Rh1 123.7(6)
C21 C16A C17B C13B -173.4(5)
C21 C16A C17B C22B 4.0(19)
C13A C14A C15A Rh1 -61.5(10)
C13A C14A C15A C16A 1.1(15)
C13A C14A C15A C20A 180.0(16)
C14A C13A C17A Rh1 59.9(9)
C14A C13A C17A C16A 2.9(14)
C14A C13A C17A C22A -175.1(17)
C15A C16A C17A Rh1 -60.4(6)
C15A C16A C17A C13A -2.3(11)
C15A C16A C17A C22A 175.6(18)
C15A C16A C15B Rh1 62(3)
C15A C16A C15B C14B 2(3)
C15A C16A C15B C20B 178(5)
C15A C16A C17B Rh1 -64.8(5)
C15A C16A C17B C13B -1.9(10)
C15A C16A C17B C22B 175.5(14)
C17A C16A C15A Rh1 63.5(7)
C17A C16A C15A C14A 0.7(12)
C17A C16A C15A C20A -178.3(15)
C17A C16A C15B Rh1 58.6(9)
C17A C16A C15B C14B -1.0(15)
C17A C16A C15B C20B 175.2(15)
C17A C16A C17B Rh1 107(6)
C17A C16A C17B C13B 169(6)
C17A C16A C17B C22B -13(5)
C17A C13A C14A Rh1 -62.0(8)
C17A C13A C14A C15A -2.5(15)
C17A C13A C14A C19A 175.7(16)
C18A C13A C14A Rh1 123.6(14)
C18A C13A C14A C15A -176.8(14)
C18A C13A C14A C19A 1(3)
C18A C13A C17A Rh1 -126.4(15)
C18A C13A C17A C16A 176.7(15)
C18A C13A C17A C22A -1(2)
C19A C14A C15A Rh1 120.3(17)
C19A C14A C15A C16A -177.1(15)
C19A C14A C15A C20A 2(3)
C13B C14B C15B Rh1 -57.0(9)
C13B C14B C15B C16A -0.3(14)
C13B C14B C15B C20B -177.1(13)
C14B C13B C17B Rh1 64.5(9)
C14B C13B C17B C16A 1.4(13)
C14B C13B C17B C22B -175.7(17)
C15B C16A C15A Rh1 -114(3)
C15B C16A C15A C14A -176(4)
C15B C16A C15A C20A 5(3)
C15B C16A C17A Rh1 -59.5(8)
C15B C16A C17A C13A -1.4(15)
C15B C16A C17A C22A 176.5(16)
C15B C16A C17B Rh1 -64.5(6)
C15B C16A C17B C13B -1.6(11)
C15B C16A C17B C22B 175.8(14)
C17B C16A C15A Rh1 65.4(6)
C17B C16A C15A C14A 2.7(12)
C17B C16A C15A C20A -176.4(14)
C17B C16A C17A Rh1 -70(5)
C17B C16A C17A C13A -11(5)
C17B C16A C17A C22A 167(7)
C17B C16A C15B Rh1 60.8(7)
C17B C16A C15B C14B 1.3(12)
C17B C16A C15B C20B 177.4(16)
C17B C13B C14B Rh1 -61.0(8)
C17B C13B C14B C15B -0.7(15)
C17B C13B C14B C19B 178.0(12)
C18B C13B C14B Rh1 122.1(15)
C18B C13B C14B C15B -177.6(13)
C18B C13B C14B C19B 1(2)
C18B C13B C17B Rh1 -118.5(13)
C18B C13B C17B C16A 178.4(13)
C18B C13B C17B C22B 1(2)
C19B C14B C15B Rh1 124.5(17)
C19B C14B C15B C16A -178.9(14)
C19B C14B C15B C20B 4(2)
